data_4506808
loop_
_publ_author_name
'Gangavaram, Swarupa'
'Raghavender, S.'
'Sanphui, Palash'
'Pal, Sharmistha'
'Manjunatha, Sulur G.'
'Nambiar, Sudhir'
'Nangia, Ashwini'

_publ_section_title
;
 Polymorphs and Cocrystals of Nalidixic Acid
;
_journal_issue 10
_journal_name_full 'Crystal Growth &amp; Design'
_journal_page_first 4963
_journal_paper_doi 10.1021/cg300895c
_journal_volume 12
_journal_year 2012
_chemical_formula_sum 'C12 H12 N2 O3'
_chemical_formula_weight 232.24
_chemical_name_systematic
; 
 ? 
;
_space_group_IT_number 14
_symmetry_cell_setting monoclinic
_symmetry_space_group_name_Hall '-P 2yn'
_symmetry_space_group_name_H-M 'P 1 21/n 1'
_atom_sites_solution_hydrogens geom
_atom_sites_solution_primary direct
_atom_sites_solution_secondary difmap
_audit_creation_method SHELXL-97
_cell_angle_alpha 90.00
_cell_angle_beta 96.282(14)
_cell_angle_gamma 90.00
_cell_formula_units_Z 4
_cell_length_a 10.0985(16)
_cell_length_b 7.0684(14)
_cell_length_c 15.296(2)
_cell_measurement_reflns_used 710
_cell_measurement_temperature 298(2)
_cell_measurement_theta_max 26.3085
_cell_measurement_theta_min 2.8760
_cell_volume 1085.3(3)
_computing_structure_refinement 'SHELXL-97 (Sheldrick, 1997)'
_computing_structure_solution 'SHELXS-97 (Sheldrick, 1990)'
_diffrn_ambient_temperature 298(2)
_diffrn_measured_fraction_theta_full 0.998
_diffrn_measured_fraction_theta_max 0.998
_diffrn_measurement_device_type 'Xcalibur, Eos, Gemini'
_diffrn_measurement_method '\w scans'
_diffrn_radiation_monochromator graphite
_diffrn_radiation_source 'fine-focus sealed tube'
_diffrn_radiation_type MoK\a
_diffrn_radiation_wavelength 0.71073
_diffrn_reflns_av_R_equivalents 0.0507
_diffrn_reflns_av_sigmaI/netI 0.1047
_diffrn_reflns_limit_h_max 7
_diffrn_reflns_limit_h_min -11
_diffrn_reflns_limit_k_max 5
_diffrn_reflns_limit_k_min -8
_diffrn_reflns_limit_l_max 17
_diffrn_reflns_limit_l_min -17
_diffrn_reflns_number 3821
_diffrn_reflns_theta_full 24.71
_diffrn_reflns_theta_max 24.71
_diffrn_reflns_theta_min 3.18
_exptl_absorpt_coefficient_mu 0.104
_exptl_absorpt_correction_T_max 1.00000
_exptl_absorpt_correction_T_min 0.99602
_exptl_absorpt_correction_type multi-scan
_exptl_absorpt_process_details SADABS
_exptl_crystal_colour colorless
_exptl_crystal_density_diffrn 1.421
_exptl_crystal_density_method 'not measured'
_exptl_crystal_description plate
_exptl_crystal_F_000 488
_exptl_crystal_size_max 0.30
_exptl_crystal_size_mid 0.20
_exptl_crystal_size_min 0.20
_refine_diff_density_max 0.151
_refine_diff_density_min -0.159
_refine_diff_density_rms 0.037
_refine_ls_extinction_method none
_refine_ls_goodness_of_fit_ref 0.889
_refine_ls_matrix_type full
_refine_ls_number_parameters 157
_refine_ls_number_reflns 1858
_refine_ls_number_restraints 0
_refine_ls_restrained_S_all 0.889
_refine_ls_R_factor_all 0.1543
_refine_ls_R_factor_gt 0.0618
_refine_ls_shift/su_max 0.000
_refine_ls_shift/su_mean 0.000
_refine_ls_structure_factor_coef Fsqd
_refine_ls_weighting_details 'calc w=1/[\s^2^(Fo^2^)+(0.0296P)^2^+0.0000P] where P=(Fo^2^+2Fc^2^)/3'
_refine_ls_weighting_scheme calc
_refine_ls_wR_factor_gt 0.0833
_refine_ls_wR_factor_ref 0.1017
_reflns_number_gt 844
_reflns_number_total 1858
_reflns_threshold_expression >2sigma(I)
_cod_data_source_file cg300895c_si_002.cif
_cod_data_source_block NA_FormII
_cod_depositor_comments
;
The following automatic conversions were performed:

'_symmetry_cell_setting' value 'Monoclinic' changed to 'monoclinic'
according to /home/saulius/struct/CIF-dictionaries/cif_core.dic
dictionary named 'cif_core.dic' version 2.4.2 from 2011-04-26.

Automatic conversion script
Id: cif_fix_values 1891 2012-01-12 08:04:46Z andrius 

The following automatic conversions were performed:

'_exptl_absorpt_correction_type' value 'multi-scan'' was replaced
with the value 'multi-scan' as specified in the replacement file
'src/cod-tools/trunk/data/replacement-values/replacement_values.lst'.

Automatic conversion script
Id: cif_fix_values 5376 2017-05-30 11:51:03Z andrius 
;
_cod_original_cell_volume 1085.2(3)
_cod_original_sg_symbol_H-M P21/n
_cod_database_code 4506808

loop_
_symmetry_equiv_pos_as_xyz
'x, y, z'
'-x+1/2, y+1/2, -z+1/2'
'-x, -y, -z'
'x-1/2, -y-1/2, z-1/2'

loop_
_atom_site_label
_atom_site_type_symbol
_atom_site_fract_x
_atom_site_fract_y
_atom_site_fract_z
_atom_site_U_iso_or_equiv
_atom_site_adp_type
_atom_site_occupancy
_atom_site_symmetry_multiplicity
_atom_site_calc_flag
_atom_site_refinement_flags
O1 O 0.54198(19) 0.6374(3) 0.82843(11) 0.0508(6) Uani 1 1 d .
N2 N 0.9292(2) 0.5908(3) 0.77107(13) 0.0354(7) Uani 1 1 d .
O3 O 0.6303(2) 0.6179(4) 0.99249(11) 0.0621(7) Uani 1 1 d .
H3 H 0.5800 0.6193 0.9467 0.093 Uiso 1 1 calc R
N4 N 0.8653(2) 0.5999(3) 0.62052(13) 0.0406(7) Uani 1 1 d .
C10 C 0.8262(3) 0.6056(4) 0.70226(16) 0.0338(8) Uani 1 1 d .
C4 C 0.7723(3) 0.6147(4) 0.87784(16) 0.0333(8) Uani 1 1 d .
O2 O 0.8476(2) 0.6138(3) 1.03179(12) 0.0605(7) Uani 1 1 d .
C6 C 0.6948(3) 0.6223(4) 0.72109(16) 0.0328(8) Uani 1 1 d .
C5 C 0.6614(3) 0.6258(4) 0.81155(17) 0.0367(8) Uani 1 1 d .
C3 C 0.8988(3) 0.5967(4) 0.85465(17) 0.0376(8) Uani 1 1 d .
H3A H 0.9684 0.5880 0.8996 0.045 Uiso 1 1 calc R
C9 C 0.7697(3) 0.6141(4) 0.55300(17) 0.0412(8) Uani 1 1 d .
C12 C 0.7562(3) 0.6145(5) 0.97379(19) 0.0432(9) Uani 1 1 d .
C7 C 0.5977(3) 0.6358(4) 0.64804(18) 0.0427(9) Uani 1 1 d .
H7 H 0.5081 0.6464 0.6563 0.051 Uiso 1 1 calc R
C8 C 0.6352(3) 0.6333(4) 0.56534(18) 0.0450(9) Uani 1 1 d .
H8 H 0.5713 0.6444 0.5170 0.054 Uiso 1 1 calc R
C11 C 0.8125(3) 0.6091(5) 0.46179(15) 0.0601(11) Uani 1 1 d .
H11A H 0.9032 0.5666 0.4647 0.090 Uiso 1 1 calc R
H11B H 0.8056 0.7337 0.4367 0.090 Uiso 1 1 calc R
H11C H 0.7561 0.5239 0.4258 0.090 Uiso 1 1 calc R
C2 C 1.0695(3) 0.5624(5) 0.75365(16) 0.0413(8) Uani 1 1 d .
H2A H 1.0717 0.4721 0.7061 0.050 Uiso 1 1 calc R
H2B H 1.1192 0.5086 0.8056 0.050 Uiso 1 1 calc R
C1 C 1.1373(3) 0.7428(5) 0.72950(19) 0.0614(11) Uani 1 1 d .
H1A H 1.0961 0.7880 0.6739 0.092 Uiso 1 1 calc R
H1B H 1.2299 0.7182 0.7254 0.092 Uiso 1 1 calc R
H1C H 1.1289 0.8367 0.7739 0.092 Uiso 1 1 calc R

loop_
_atom_site_aniso_label
_atom_site_aniso_U_11
_atom_site_aniso_U_22
_atom_site_aniso_U_33
_atom_site_aniso_U_23
_atom_site_aniso_U_13
_atom_site_aniso_U_12
O1 0.0348(13) 0.0666(18) 0.0514(12) 0.0011(12) 0.0072(10) 0.0023(13)
N2 0.0323(15) 0.0425(19) 0.0304(13) 0.0001(14) -0.0007(11) 0.0031(15)
O3 0.0465(14) 0.098(2) 0.0427(12) 0.0003(16) 0.0111(10) 0.0039(16)
N4 0.0420(16) 0.046(2) 0.0324(13) 0.0029(15) -0.0019(12) 0.0003(16)
C10 0.041(2) 0.029(2) 0.0304(16) 0.0008(17) 0.0000(14) 0.0024(18)
C4 0.0345(19) 0.034(2) 0.0309(16) -0.0007(17) 0.0025(14) 0.0033(19)
O2 0.0497(14) 0.094(2) 0.0359(11) -0.0004(14) -0.0034(10) 0.0063(16)
C6 0.0307(18) 0.029(2) 0.0374(17) -0.0025(17) -0.0006(15) 0.0019(17)
C5 0.0354(19) 0.033(2) 0.0423(18) -0.0005(17) 0.0055(15) -0.0002(19)
C3 0.039(2) 0.038(2) 0.0343(17) 0.0006(17) -0.0035(14) 0.0007(19)
C9 0.048(2) 0.034(2) 0.0403(18) 0.0004(18) 0.0003(16) -0.001(2)
C12 0.043(2) 0.042(2) 0.0462(19) -0.004(2) 0.0105(17) 0.004(2)
C7 0.039(2) 0.038(2) 0.0485(19) 0.0016(18) -0.0042(16) 0.0003(19)
C8 0.049(2) 0.047(2) 0.0346(17) 0.0034(18) -0.0106(15) -0.003(2)
C11 0.072(3) 0.074(3) 0.0328(16) 0.0041(19) 0.0009(16) 0.004(2)
C2 0.0310(18) 0.058(2) 0.0351(16) -0.0009(17) 0.0023(13) 0.0059(19)
C1 0.050(2) 0.071(3) 0.064(2) 0.002(2) 0.0093(17) -0.014(2)

loop_
_atom_type_symbol
_atom_type_description
_atom_type_scat_dispersion_real
_atom_type_scat_dispersion_imag
_atom_type_scat_source
C C 0.0033 0.0016 'International Tables Vol C Tables 4.2.6.8 and 6.1.1.4'
H H 0.0000 0.0000 'International Tables Vol C Tables 4.2.6.8 and 6.1.1.4'
N N 0.0061 0.0033 'International Tables Vol C Tables 4.2.6.8 and 6.1.1.4'
O O 0.0106 0.0060 'International Tables Vol C Tables 4.2.6.8 and 6.1.1.4'

loop_
_geom_angle_atom_site_label_1
_geom_angle_atom_site_label_2
_geom_angle_atom_site_label_3
_geom_angle
C3 N2 C10 118.9(2)
C3 N2 C2 119.7(2)
C10 N2 C2 121.4(2)
C12 O3 H3 109.5
C9 N4 C10 116.9(2)
N4 C10 C6 125.1(3)
N4 C10 N2 115.1(2)
C6 C10 N2 119.8(2)
C3 C4 C5 120.2(2)
C3 C4 C12 117.3(3)
C5 C4 C12 122.5(2)
C10 C6 C7 116.0(3)
C10 C6 C5 121.4(3)
C7 C6 C5 122.6(3)
O1 C5 C4 123.4(2)
O1 C5 C6 121.3(3)
C4 C5 C6 115.3(3)
N2 C3 C4 124.4(3)
N2 C3 H3A 117.8
C4 C3 H3A 117.8
N4 C9 C8 122.2(3)
N4 C9 C11 117.2(3)
C8 C9 C11 120.6(3)
O2 C12 O3 120.8(3)
O2 C12 C4 124.4(3)
O3 C12 C4 114.8(3)
C8 C7 C6 119.8(3)
C8 C7 H7 120.1
C6 C7 H7 120.1
C7 C8 C9 120.0(3)
C7 C8 H8 120.0
C9 C8 H8 120.0
C9 C11 H11A 109.5
C9 C11 H11B 109.5
H11A C11 H11B 109.5
C9 C11 H11C 109.5
H11A C11 H11C 109.5
H11B C11 H11C 109.5
N2 C2 C1 113.4(3)
N2 C2 H2A 108.9
C1 C2 H2A 108.9
N2 C2 H2B 108.9
C1 C2 H2B 108.9
H2A C2 H2B 107.7
C2 C1 H1A 109.5
C2 C1 H1B 109.5
H1A C1 H1B 109.5
C2 C1 H1C 109.5
H1A C1 H1C 109.5
H1B C1 H1C 109.5

loop_
_geom_bond_atom_site_label_1
_geom_bond_atom_site_label_2
_geom_bond_distance
O1 C5 1.264(3)
N2 C3 1.348(3)
N2 C10 1.400(3)
N2 C2 1.484(3)
O3 C12 1.333(3)
O3 H3 0.8200
N4 C9 1.338(3)
N4 C10 1.352(3)
C10 C6 1.393(3)
C4 C3 1.369(3)
C4 C5 1.428(3)
C4 C12 1.494(3)
O2 C12 1.208(3)
C6 C7 1.407(3)
C6 C5 1.460(3)
C3 H3A 0.9300
C9 C8 1.398(4)
C9 C11 1.506(3)
C7 C8 1.360(3)
C7 H7 0.9300
C8 H8 0.9300
C11 H11A 0.9600
C11 H11B 0.9600
C11 H11C 0.9600
C2 C1 1.512(4)
C2 H2A 0.9700
C2 H2B 0.9700
C1 H1A 0.9600
C1 H1B 0.9600
C1 H1C 0.9600

loop_
_cod_related_entry_id
_cod_related_entry_database
_cod_related_entry_code
1 ChemSpider 4268
